data_7203252
loop_
_publ_author_name
'Bates, Gareth W.'
'Gale, Philip A.'
'Light, Mark E.'

_publ_section_title
;
 Ionic liquid?calix[4]pyrrole complexes: pyridinium inclusion in the
 calixpyrrole cup
;
_journal_issue 4
_journal_name_full CrystEngComm
_journal_page_first 300
_journal_paper_doi 10.1039/b600251j
_journal_volume 8
_journal_year 2006
_chemical_compound_source 'Gareth Bates'
_chemical_formula_sum 'C36 H48 Br Cl2 N5'
_chemical_formula_weight 701.60
_chemical_name_systematic
;
?
;
_space_group_IT_number 4
_symmetry_cell_setting monoclinic
_symmetry_space_group_name_Hall 'P 2yb'
_symmetry_space_group_name_H-M 'P 1 21 1'
_atom_sites_solution_hydrogens geom
_atom_sites_solution_primary direct
_atom_sites_solution_secondary difmap
_audit_creation_method SHELXL-97
_cell_angle_alpha 90.00
_cell_angle_beta 100.42(5)
_cell_angle_gamma 90.00
_cell_formula_units_Z 2
_cell_length_a 10.441(10)
_cell_length_b 16.283(15)
_cell_length_c 10.634(4)
_cell_measurement_reflns_used 4004
_cell_measurement_temperature 120(2)
_cell_measurement_theta_max 27.48
_cell_measurement_theta_min 2.91
_cell_volume 1778(2)
_computing_cell_refinement 'DENZO (Otwinowski & Minor, 1997) & COLLECT (Hooft, R.W.W., 1998)'
_computing_data_collection 'COLLECT (Hooft, R.W.W., 1998)'
_computing_data_reduction 'DENZO (Otwinowski & Minor, 1997) & COLLECT (Hooft, R.W.W., 1998)'
_computing_molecular_graphics 'CAMERON (Watkin, et al., 1993)'
_computing_publication_material 'WINGX (Farrugia, 1998)'
_computing_structure_refinement 'SHELXL-97 (Sheldrick, 1997)'
_computing_structure_solution 'SHELXS-97 (Sheldrick, 1997)'
_diffrn_ambient_temperature 120(2)
_diffrn_detector_area_resol_mean 9.091
_diffrn_measured_fraction_theta_full 0.987
_diffrn_measured_fraction_theta_max 0.987
_diffrn_measurement_device_type 'Bruker-Nonius CCD camera on \k-goniostat'
_diffrn_measurement_method '\f & \w scans to fill the asymmetric unit'
_diffrn_radiation_monochromator '10cm confocal mirrors'
_diffrn_radiation_source 'Bruker Nonius FR591 Rotating Anode'
_diffrn_radiation_type MoK\a
_diffrn_radiation_wavelength 0.71073
_diffrn_reflns_av_R_equivalents 0.0656
_diffrn_reflns_av_sigmaI/netI 0.1123
_diffrn_reflns_limit_h_max 13
_diffrn_reflns_limit_h_min -13
_diffrn_reflns_limit_k_max 20
_diffrn_reflns_limit_k_min -21
_diffrn_reflns_limit_l_max 13
_diffrn_reflns_limit_l_min -13
_diffrn_reflns_number 19818
_diffrn_reflns_theta_full 27.48
_diffrn_reflns_theta_max 27.48
_diffrn_reflns_theta_min 3.02
_diffrn_standards_number 0
_exptl_absorpt_coefficient_mu 1.338
_exptl_absorpt_correction_T_max 0.9484
_exptl_absorpt_correction_T_min 0.8245
_exptl_absorpt_correction_type multi-scan
_exptl_absorpt_process_details
;
SADABS V2.10 (Sheldrick, G.M., 2003)
;
_exptl_crystal_colour Yellow
_exptl_crystal_density_diffrn 1.310
_exptl_crystal_density_method 'not measured'
_exptl_crystal_description Prism
_exptl_crystal_F_000 736
_exptl_crystal_size_max 0.15
_exptl_crystal_size_mid 0.12
_exptl_crystal_size_min 0.04
_refine_diff_density_max 0.686
_refine_diff_density_min -0.649
_refine_diff_density_rms 0.093
_refine_ls_abs_structure_details 'Flack H D (1983), Acta Cryst. A39, 876-881'
_refine_ls_abs_structure_Flack 0.093(9)
_refine_ls_extinction_method none
_refine_ls_goodness_of_fit_ref 1.030
_refine_ls_hydrogen_treatment constr
_refine_ls_matrix_type full
_refine_ls_number_parameters 406
_refine_ls_number_reflns 7950
_refine_ls_number_restraints 1
_refine_ls_restrained_S_all 1.030
_refine_ls_R_factor_all 0.0924
_refine_ls_R_factor_gt 0.0603
_refine_ls_shift/su_max 0.000
_refine_ls_shift/su_mean 0.000
_refine_ls_structure_factor_coef Fsqd
_refine_ls_weighting_details 'calc w=1/[\s^2^(Fo^2^)+(0.0527P)^2^+0.9973P] where P=(Fo^2^+2Fc^2^)/3'
_refine_ls_weighting_scheme calc
_refine_ls_wR_factor_gt 0.1247
_refine_ls_wR_factor_ref 0.1368
_reflns_number_gt 5948
_reflns_number_total 7950
_reflns_threshold_expression >2sigma(I)
_cod_data_source_file b600251j.txt
_cod_data_source_block 2005sot0785
_cod_depositor_comments
;
The following automatic conversions were performed:
'_symmetry_cell_setting' value 'Monoclinic' changed to 'monoclinic'
according to '/home/saulius/struct/CIF-dictionaries/cif_core.dic'
dictionary named 'cif_core.dic' version 2.4.1 from 2010-06-29.

Automatic conversion script
Id: cif_fix_enum 1527 2010-12-29 10:47:43Z saulius 
;
_cod_original_sg_symbol_H-M P2(1)
_cod_database_code 7203252

loop_
_symmetry_equiv_pos_as_xyz
'x, y, z'
'-x, y+1/2, -z'

loop_
_atom_site_label
_atom_site_type_symbol
_atom_site_fract_x
_atom_site_fract_y
_atom_site_fract_z
_atom_site_U_iso_or_equiv
_atom_site_adp_type
_atom_site_occupancy
_atom_site_symmetry_multiplicity
_atom_site_calc_flag
_atom_site_refinement_flags
_atom_site_disorder_assembly
_atom_site_disorder_group
N1 N 0.7184(4) 0.5517(2) 0.3263(3) 0.0160(8) Uani 1 1 d . . .
H1 H 0.6549 0.5181 0.3359 0.019 Uiso 1 1 calc R . .
N2 N 0.4685(4) 0.5741(2) 0.0780(3) 0.0161(8) Uani 1 1 d . . .
H2 H 0.4575 0.5508 0.1500 0.019 Uiso 1 1 calc R . .
N3 N 0.2778(4) 0.6570(2) 0.2721(3) 0.0167(8) Uani 1 1 d . . .
H3 H 0.3070 0.6068 0.2889 0.020 Uiso 1 1 calc R . .
N4 N 0.5222(4) 0.6351(2) 0.5244(3) 0.0157(8) Uani 1 1 d . . .
H4 H 0.4957 0.5906 0.4804 0.019 Uiso 1 1 calc R . .
C1 C 0.7870(5) 0.5995(3) 0.4222(4) 0.0157(10) Uani 1 1 d . . .
C2 C 0.8777(4) 0.6442(3) 0.3682(4) 0.0166(10) Uani 1 1 d . . .
H2A H 0.9386 0.6830 0.4106 0.020 Uiso 1 1 calc R . .
C3 C 0.8612(5) 0.6204(3) 0.2370(4) 0.0186(10) Uani 1 1 d . . .
H3A H 0.9102 0.6404 0.1764 0.022 Uiso 1 1 calc R . .
C4 C 0.7626(5) 0.5635(3) 0.2132(4) 0.0175(10) Uani 1 1 d . . .
C5 C 0.7013(5) 0.5200(3) 0.0922(4) 0.0175(11) Uani 1 1 d . . .
C6 C 0.7993(5) 0.5166(3) -0.0008(4) 0.0244(12) Uani 1 1 d . . .
H6A H 0.8256 0.5726 -0.0189 0.037 Uiso 1 1 calc R . .
H6B H 0.7581 0.4902 -0.0808 0.037 Uiso 1 1 calc R . .
H6C H 0.8761 0.4851 0.0382 0.037 Uiso 1 1 calc R . .
C7 C 0.6624(5) 0.4307(3) 0.1178(5) 0.0201(11) Uani 1 1 d . . .
H7A H 0.7379 0.4016 0.1657 0.030 Uiso 1 1 calc R . .
H7B H 0.6324 0.4027 0.0362 0.030 Uiso 1 1 calc R . .
H7C H 0.5921 0.4313 0.1678 0.030 Uiso 1 1 calc R . .
C8 C 0.5801(4) 0.5682(3) 0.0253(4) 0.0157(10) Uani 1 1 d . . .
C9 C 0.5589(5) 0.6132(3) -0.0859(4) 0.0204(11) Uani 1 1 d . . .
H9 H 0.6187 0.6207 -0.1424 0.024 Uiso 1 1 calc R . .
C10 C 0.4291(5) 0.6469(3) -0.1014(5) 0.0230(12) Uani 1 1 d . . .
H10 H 0.3880 0.6803 -0.1702 0.028 Uiso 1 1 calc R . .
C11 C 0.3761(5) 0.6221(3) 0.0004(4) 0.0169(11) Uani 1 1 d . . .
C12 C 0.2386(5) 0.6379(3) 0.0303(4) 0.0188(11) Uani 1 1 d . . .
C13 C 0.1588(5) 0.6839(3) -0.0833(4) 0.0233(11) Uani 1 1 d . . .
H13A H 0.1530 0.6505 -0.1608 0.035 Uiso 1 1 calc R . .
H13B H 0.2013 0.7363 -0.0953 0.035 Uiso 1 1 calc R . .
H13C H 0.0710 0.6944 -0.0664 0.035 Uiso 1 1 calc R . .
C14 C 0.1718(5) 0.5549(3) 0.0428(5) 0.0242(12) Uani 1 1 d . . .
H14A H 0.2203 0.5247 0.1159 0.036 Uiso 1 1 calc R . .
H14B H 0.1700 0.5229 -0.0355 0.036 Uiso 1 1 calc R . .
H14C H 0.0825 0.5643 0.0561 0.036 Uiso 1 1 calc R . .
C15 C 0.2409(4) 0.6898(3) 0.1492(4) 0.0169(10) Uani 1 1 d . . .
C16 C 0.2022(5) 0.7684(3) 0.1641(4) 0.0244(12) Uani 1 1 d . . .
H16 H 0.1718 0.8059 0.0968 0.029 Uiso 1 1 calc R . .
C17 C 0.2147(5) 0.7853(3) 0.2970(4) 0.0238(12) Uani 1 1 d . . .
H17 H 0.1947 0.8357 0.3342 0.029 Uiso 1 1 calc R . .
C18 C 0.2618(5) 0.7141(3) 0.3624(4) 0.0166(10) Uani 1 1 d . . .
C19 C 0.2944(5) 0.6977(3) 0.5052(4) 0.0184(10) Uani 1 1 d . . .
C20 C 0.2309(5) 0.7671(3) 0.5754(5) 0.0236(11) Uani 1 1 d . . .
H20A H 0.2650 0.8206 0.5549 0.035 Uiso 1 1 calc R . .
H20B H 0.2518 0.7580 0.6679 0.035 Uiso 1 1 calc R . .
H20C H 0.1362 0.7661 0.5473 0.035 Uiso 1 1 calc R . .
C21 C 0.2364(5) 0.6137(3) 0.5367(4) 0.0196(10) Uani 1 1 d . . .
H21A H 0.1422 0.6136 0.5050 0.029 Uiso 1 1 calc R . .
H21B H 0.2534 0.6053 0.6294 0.029 Uiso 1 1 calc R . .
H21C H 0.2770 0.5694 0.4954 0.029 Uiso 1 1 calc R . .
C22 C 0.4420(4) 0.6979(3) 0.5536(4) 0.0158(10) Uani 1 1 d . . .
C23 C 0.5189(5) 0.7555(3) 0.6232(4) 0.0192(11) Uani 1 1 d . . .
H23 H 0.4902 0.8050 0.6565 0.023 Uiso 1 1 calc R . .
C24 C 0.6518(5) 0.7276(3) 0.6368(4) 0.0211(11) Uani 1 1 d . . .
H24 H 0.7264 0.7558 0.6807 0.025 Uiso 1 1 calc R . .
C25 C 0.6520(4) 0.6542(3) 0.5762(4) 0.0148(10) Uani 1 1 d . . .
C26 C 0.7638(5) 0.5975(3) 0.5587(4) 0.0195(11) Uani 1 1 d . . .
C27 C 0.8887(5) 0.6263(3) 0.6502(4) 0.0228(11) Uani 1 1 d . . .
H27A H 0.9091 0.6828 0.6292 0.034 Uiso 1 1 calc R . .
H27B H 0.9615 0.5902 0.6406 0.034 Uiso 1 1 calc R . .
H27C H 0.8743 0.6239 0.7387 0.034 Uiso 1 1 calc R . .
C28 C 0.7343(5) 0.5071(3) 0.5956(5) 0.0241(11) Uani 1 1 d . . .
H28A H 0.7236 0.5053 0.6852 0.036 Uiso 1 1 calc R . .
H28B H 0.8069 0.4714 0.5838 0.036 Uiso 1 1 calc R . .
H28C H 0.6542 0.4880 0.5408 0.036 Uiso 1 1 calc R . .
C29 C 0.5982(5) 0.7747(3) 0.1721(5) 0.0218(11) Uani 1 1 d . . .
H29 H 0.6074 0.7222 0.1359 0.026 Uiso 1 1 calc R . .
C30 C 0.5627(5) 0.7810(3) 0.2896(5) 0.0237(11) Uani 1 1 d . . .
H30 H 0.5459 0.7331 0.3348 0.028 Uiso 1 1 calc R . .
C31 C 0.5518(5) 0.8580(3) 0.3417(5) 0.0279(12) Uani 1 1 d . . .
H31 H 0.5306 0.8631 0.4245 0.033 Uiso 1 1 calc R . .
C32 C 0.5718(5) 0.9271(3) 0.2734(5) 0.0229(11) Uani 1 1 d . . .
H32 H 0.5618 0.9802 0.3073 0.028 Uiso 1 1 calc R . .
C33 C 0.6061(5) 0.9184(3) 0.1560(4) 0.0233(12) Uani 1 1 d . . .
H33 H 0.6204 0.9658 0.1083 0.028 Uiso 1 1 calc R . .
N5 N 0.6200(4) 0.8436(2) 0.1075(3) 0.0179(9) Uani 1 1 d . . .
C34 C 0.6616(6) 0.8326(4) -0.0189(5) 0.0348(15) Uani 1 1 d . . .
H34A H 0.6460 0.8840 -0.0690 0.042 Uiso 1 1 calc R . .
H34B H 0.6098 0.7884 -0.0676 0.042 Uiso 1 1 calc R . .
C35 C 0.8044(6) 0.8109(4) 0.0012(6) 0.0483(19) Uani 1 1 d . . .
H35A H 0.8547 0.8522 0.0564 0.072 Uiso 1 1 calc R . .
H35B H 0.8332 0.8098 -0.0816 0.072 Uiso 1 1 calc R . .
H35C H 0.8180 0.7568 0.0416 0.072 Uiso 1 1 calc R . .
C37 C 0.0614(6) 0.4414(3) 0.3810(5) 0.0362(14) Uani 1 1 d . . .
H37A H -0.0049 0.4856 0.3694 0.043 Uiso 1 1 calc R . .
H37B H 0.1450 0.4656 0.3681 0.043 Uiso 1 1 calc R . .
Cl1 Cl 0.01417(14) 0.36421(8) 0.26552(13) 0.0321(3) Uani 1 1 d . . .
Cl2 Cl 0.07922(16) 0.40260(10) 0.53821(14) 0.0443(4) Uani 1 1 d . . .
Br1 Br 0.41125(5) 0.46836(3) 0.33765(4) 0.02790(15) Uani 1 1 d . . .

loop_
_atom_site_aniso_label
_atom_site_aniso_U_11
_atom_site_aniso_U_22
_atom_site_aniso_U_33
_atom_site_aniso_U_23
_atom_site_aniso_U_13
_atom_site_aniso_U_12
N1 0.016(2) 0.020(2) 0.0135(19) 0.0030(16) 0.0056(16) -0.0018(17)
N2 0.015(2) 0.021(2) 0.0129(19) 0.0017(16) 0.0057(16) 0.0006(17)
N3 0.015(2) 0.018(2) 0.016(2) 0.0008(16) 0.0016(16) 0.0035(17)
N4 0.022(2) 0.0127(19) 0.0131(19) -0.0007(16) 0.0052(16) -0.0016(17)
C1 0.017(3) 0.012(2) 0.018(2) 0.0005(19) 0.004(2) -0.001(2)
C2 0.013(2) 0.018(2) 0.018(2) 0.0011(19) 0.0013(19) -0.001(2)
C3 0.018(3) 0.024(3) 0.015(2) 0.003(2) 0.007(2) 0.002(2)
C4 0.019(3) 0.016(2) 0.019(2) 0.003(2) 0.005(2) 0.007(2)
C5 0.015(3) 0.021(3) 0.018(2) 0.001(2) 0.008(2) 0.004(2)
C6 0.016(3) 0.040(3) 0.019(2) 0.001(2) 0.005(2) 0.002(2)
C7 0.019(3) 0.019(2) 0.022(3) -0.003(2) 0.002(2) 0.001(2)
C8 0.013(2) 0.018(2) 0.015(2) -0.0059(19) 0.0015(18) -0.004(2)
C9 0.026(3) 0.025(3) 0.011(2) 0.001(2) 0.009(2) -0.001(2)
C10 0.027(3) 0.027(3) 0.015(3) 0.002(2) 0.004(2) 0.007(2)
C11 0.019(3) 0.020(3) 0.012(2) -0.004(2) 0.004(2) 0.004(2)
C12 0.016(3) 0.029(3) 0.011(2) -0.002(2) 0.0011(19) 0.001(2)
C13 0.021(3) 0.034(3) 0.015(2) -0.003(2) 0.005(2) 0.005(2)
C14 0.020(3) 0.032(3) 0.021(3) -0.007(2) 0.006(2) -0.004(2)
C15 0.016(3) 0.018(2) 0.017(2) 0.0039(19) 0.006(2) 0.002(2)
C16 0.026(3) 0.032(3) 0.015(2) 0.005(2) 0.003(2) 0.007(2)
C17 0.039(3) 0.022(3) 0.011(2) -0.001(2) 0.004(2) 0.012(2)
C18 0.018(3) 0.016(2) 0.016(2) -0.0014(19) 0.004(2) -0.001(2)
C19 0.018(3) 0.017(2) 0.020(2) 0.004(2) 0.005(2) 0.006(2)
C20 0.027(3) 0.027(3) 0.018(2) -0.002(2) 0.008(2) 0.009(2)
C21 0.023(3) 0.021(2) 0.016(2) 0.004(2) 0.006(2) 0.006(2)
C22 0.020(3) 0.016(2) 0.012(2) 0.0053(19) 0.0070(19) 0.005(2)
C23 0.033(3) 0.014(2) 0.012(2) -0.0013(19) 0.008(2) 0.001(2)
C24 0.029(3) 0.023(3) 0.012(2) -0.005(2) 0.009(2) -0.010(2)
C25 0.013(2) 0.020(2) 0.012(2) 0.0028(19) 0.0035(18) -0.004(2)
C26 0.018(3) 0.023(3) 0.019(2) -0.002(2) 0.005(2) -0.008(2)
C27 0.016(3) 0.038(3) 0.013(2) 0.000(2) -0.002(2) 0.000(2)
C28 0.029(3) 0.027(3) 0.018(2) 0.003(2) 0.009(2) 0.005(2)
C29 0.018(3) 0.019(3) 0.030(3) 0.004(2) 0.010(2) 0.004(2)
C30 0.025(3) 0.022(3) 0.024(3) 0.012(2) 0.004(2) -0.001(2)
C31 0.032(3) 0.033(3) 0.020(3) 0.001(2) 0.007(2) 0.006(3)
C32 0.022(3) 0.023(3) 0.025(3) -0.002(2) 0.006(2) 0.000(2)
C33 0.028(3) 0.016(2) 0.026(3) 0.009(2) 0.003(2) -0.002(2)
N5 0.020(2) 0.019(2) 0.015(2) 0.0062(17) 0.0055(17) -0.0003(18)
C34 0.049(4) 0.039(3) 0.022(3) 0.001(3) 0.020(3) -0.003(3)
C35 0.048(4) 0.062(5) 0.045(4) 0.026(3) 0.034(3) 0.026(4)
C37 0.038(4) 0.027(3) 0.047(3) -0.001(2) 0.017(3) -0.007(3)
Cl1 0.0270(8) 0.0322(7) 0.0370(7) -0.0040(6) 0.0053(6) 0.0015(6)
Cl2 0.0412(9) 0.0521(10) 0.0377(8) 0.0003(7) 0.0020(7) -0.0082(8)
Br1 0.0328(3) 0.0237(2) 0.0288(3) 0.0009(3) 0.0097(2) 0.0019(3)

loop_
_atom_type_symbol
_atom_type_description
_atom_type_scat_dispersion_real
_atom_type_scat_dispersion_imag
_atom_type_scat_source
C C 0.0033 0.0016 'International Tables Vol C Tables 4.2.6.8 and 6.1.1.4'
H H 0.0000 0.0000 'International Tables Vol C Tables 4.2.6.8 and 6.1.1.4'
N N 0.0061 0.0033 'International Tables Vol C Tables 4.2.6.8 and 6.1.1.4'
Br Br -0.2901 2.4595 'International Tables Vol C Tables 4.2.6.8 and 6.1.1.4'
Cl Cl 0.1484 0.1585 'International Tables Vol C Tables 4.2.6.8 and 6.1.1.4'

loop_
_geom_angle_atom_site_label_1
_geom_angle_atom_site_label_2
_geom_angle_atom_site_label_3
_geom_angle
_geom_angle_site_symmetry_1
_geom_angle_site_symmetry_3
_geom_angle_publ_flag
C1 N1 C4 110.9(4) . . ?
C8 N2 C11 110.0(4) . . ?
C18 N3 C15 110.3(4) . . ?
C22 N4 C25 109.1(4) . . ?
N1 C1 C2 106.9(4) . . ?
N1 C1 C26 123.1(4) . . ?
C2 C1 C26 130.0(4) . . ?
C1 C2 C3 106.8(4) . . ?
C4 C3 C2 108.5(4) . . ?
C3 C4 N1 107.0(4) . . ?
C3 C4 C5 131.5(4) . . ?
N1 C4 C5 121.5(4) . . ?
C4 C5 C7 112.1(4) . . ?
C4 C5 C6 109.6(4) . . ?
C7 C5 C6 107.7(4) . . ?
C4 C5 C8 109.8(4) . . ?
C7 C5 C8 109.8(4) . . ?
C6 C5 C8 107.7(4) . . ?
C9 C8 N2 107.2(4) . . ?
C9 C8 C5 131.1(4) . . ?
N2 C8 C5 121.7(4) . . ?
C8 C9 C10 107.6(4) . . ?
C11 C10 C9 107.8(4) . . ?
C10 C11 N2 107.5(4) . . ?
C10 C11 C12 129.7(4) . . ?
N2 C11 C12 122.8(4) . . ?
C15 C12 C13 108.0(4) . . ?
C15 C12 C14 110.9(4) . . ?
C13 C12 C14 107.9(4) . . ?
C15 C12 C11 112.8(4) . . ?
C13 C12 C11 108.2(4) . . ?
C14 C12 C11 108.9(4) . . ?
C16 C15 N3 106.8(4) . . ?
C16 C15 C12 131.3(4) . . ?
N3 C15 C12 121.7(4) . . ?
C15 C16 C17 108.8(4) . . ?
C18 C17 C16 107.2(4) . . ?
N3 C18 C17 106.9(4) . . ?
N3 C18 C19 123.3(4) . . ?
C17 C18 C19 129.8(4) . . ?
C18 C19 C22 111.4(4) . . ?
C18 C19 C21 110.1(4) . . ?
C22 C19 C21 109.6(4) . . ?
C18 C19 C20 108.2(4) . . ?
C22 C19 C20 108.9(4) . . ?
C21 C19 C20 108.5(4) . . ?
C23 C22 N4 107.9(4) . . ?
C23 C22 C19 129.9(4) . . ?
N4 C22 C19 122.1(4) . . ?
C22 C23 C24 107.4(4) . . ?
C25 C24 C23 108.2(4) . . ?
C24 C25 N4 107.3(4) . . ?
C24 C25 C26 131.1(4) . . ?
N4 C25 C26 121.6(4) . . ?
C1 C26 C25 111.2(4) . . ?
C1 C26 C27 109.4(4) . . ?
C25 C26 C27 108.4(4) . . ?
C1 C26 C28 109.5(4) . . ?
C25 C26 C28 110.4(4) . . ?
C27 C26 C28 107.9(4) . . ?
N5 C29 C30 119.8(5) . . ?
C29 C30 C31 119.3(5) . . ?
C32 C31 C30 119.9(5) . . ?
C33 C32 C31 119.2(5) . . ?
N5 C33 C32 120.6(4) . . ?
C33 N5 C29 121.2(4) . . ?
C33 N5 C34 121.5(4) . . ?
C29 N5 C34 117.3(4) . . ?
N5 C34 C35 110.0(5) . . ?
Cl1 C37 Cl2 111.9(3) . . ?

loop_
_geom_bond_atom_site_label_1
_geom_bond_atom_site_label_2
_geom_bond_distance
_geom_bond_site_symmetry_2
_geom_bond_publ_flag
N1 C1 1.377(6) . ?
N1 C4 1.377(6) . ?
N2 C8 1.386(6) . ?
N2 C11 1.391(6) . ?
N3 C18 1.369(6) . ?
N3 C15 1.400(6) . ?
N4 C22 1.392(6) . ?
N4 C25 1.402(6) . ?
C1 C2 1.398(7) . ?
C1 C26 1.515(6) . ?
C2 C3 1.428(6) . ?
C3 C4 1.373(7) . ?
C4 C5 1.506(7) . ?
C5 C7 1.547(7) . ?
C5 C6 1.548(6) . ?
C5 C8 1.549(7) . ?
C8 C9 1.374(6) . ?
C9 C10 1.444(7) . ?
C10 C11 1.363(7) . ?
C11 C12 1.547(7) . ?
C12 C15 1.518(7) . ?
C12 C13 1.533(7) . ?
C12 C14 1.538(7) . ?
C15 C16 1.360(7) . ?
C16 C17 1.422(6) . ?
C17 C18 1.395(7) . ?
C18 C19 1.518(6) . ?
C19 C22 1.534(7) . ?
C19 C21 1.557(7) . ?
C19 C20 1.566(6) . ?
C22 C23 1.362(7) . ?
C23 C24 1.442(7) . ?
C24 C25 1.359(7) . ?
C25 C26 1.527(7) . ?
C26 C27 1.552(7) . ?
C26 C28 1.568(7) . ?
C29 N5 1.356(6) . ?
C29 C30 1.370(7) . ?
C30 C31 1.384(8) . ?
C31 C32 1.376(7) . ?
C32 C33 1.367(7) . ?
C33 N5 1.341(6) . ?
N5 C34 1.496(6) . ?
C34 C35 1.509(8) . ?
C37 Cl1 1.764(6) . ?
C37 Cl2 1.765(6) . ?

loop_
_geom_hbond_atom_site_label_D
_geom_hbond_atom_site_label_H
_geom_hbond_atom_site_label_A
_geom_hbond_distance_DH
_geom_hbond_distance_HA
_geom_hbond_distance_DA
_geom_hbond_angle_DHA
_geom_hbond_site_symmetry_A
N1 H1 Br1 0.88 2.67 3.505(5) 158.0 .
N2 H2 Br1 0.88 2.52 3.397(4) 172.2 .
N3 H3 Br1 0.88 2.52 3.393(5) 174.8 .
N4 H4 Br1 0.88 2.56 3.439(4) 175.5 .

loop_
_cod_related_entry_id
_cod_related_entry_database
_cod_related_entry_code
1 ChemSpider 21149403
